data_2216135
loop_
_publ_author_name
'Dehghanpour, Saeed'
'Mahmoudi, Ali'
'Khalaj, Mehdi'
'Salmanpour, Sadegh'

_publ_section_title Dibromido{2-[(4-iodophenyl)iminomethyl]pyridine-\k^2^<i>N</i>,<i>N</i>'}zinc(II)
_journal_coeditor_code SJ2380
_journal_issue 11
_journal_name_full 'Acta Crystallographica Section E'
_journal_page_first m2840
_journal_page_last m2840
_journal_paper_doi 10.1107/S1600536807051987
_journal_volume 63
_journal_year 2007
_chemical_formula_iupac '[Zn Br2 (C12 H9 I N2)]'
_chemical_formula_moiety 'C12 H9 Br2 I N2 Zn'
_chemical_formula_sum 'C12 H9 Br2 I N2 Zn'
_chemical_formula_weight 533.30
_chemical_name_systematic Dibromido{2-[(4-iodophenyl)iminomethyl]pyridine-\k^2^<i>N</i>,<i>N</i>'}zinc(II)
_space_group_IT_number 2
_symmetry_cell_setting triclinic
_symmetry_space_group_name_Hall '-P 1'
_symmetry_space_group_name_H-M 'P -1'
_atom_sites_solution_hydrogens geom
_atom_sites_solution_primary direct
_atom_sites_solution_secondary difmap
_audit_creation_method SHELXL-97
_cell_angle_alpha 89.44(4)
_cell_angle_beta 71.66(3)
_cell_angle_gamma 87.81(4)
_cell_formula_units_Z 2
_cell_length_a 7.750(2)
_cell_length_b 8.831(2)
_cell_length_c 11.270(3)
_cell_measurement_reflns_used 2531
_cell_measurement_temperature 100(2)
_cell_measurement_theta_max 29
_cell_measurement_theta_min 3
_cell_volume 731.6(3)
_computing_cell_refinement 'APEX2 (Bruker, 2005)'
_computing_data_collection 'APEX2 (Bruker, 2005)'
_computing_data_reduction 'APEX2 (Bruker, 2005)'
_computing_molecular_graphics 'SHELXTL (Sheldrick, 1998)'
_computing_publication_material 'SHELXTL (Sheldrick, 1998)'
_computing_structure_refinement 'SHELXTL (Sheldrick, 1998)'
_computing_structure_solution 'SHELXTL (Sheldrick, 1998)'
_diffrn_ambient_temperature 100(2)
_diffrn_measured_fraction_theta_full 0.999
_diffrn_measured_fraction_theta_max 0.999
_diffrn_measurement_device_type 'Bruker SMART APEXII CCD area-detector'
_diffrn_measurement_method '\f and \w'
_diffrn_radiation_monochromator graphite
_diffrn_radiation_source 'fine-focus sealed tube'
_diffrn_radiation_type MoK\a
_diffrn_radiation_wavelength 0.71073
_diffrn_reflns_av_R_equivalents 0.0262
_diffrn_reflns_av_sigmaI/netI 0.0215
_diffrn_reflns_limit_h_max 10
_diffrn_reflns_limit_h_min -10
_diffrn_reflns_limit_k_max 11
_diffrn_reflns_limit_k_min -11
_diffrn_reflns_limit_l_max 14
_diffrn_reflns_limit_l_min -14
_diffrn_reflns_number 13887
_diffrn_reflns_theta_full 28.00
_diffrn_reflns_theta_max 28.00
_diffrn_reflns_theta_min 1.90
_diffrn_standards_number 0
_exptl_absorpt_coefficient_mu 9.234
_exptl_absorpt_correction_T_max 0.160
_exptl_absorpt_correction_T_min 0.047
_exptl_absorpt_correction_type multi-scan
_exptl_absorpt_process_details '(APEX2; Bruker, 2005)'
_exptl_crystal_colour yellow
_exptl_crystal_density_diffrn 2.421
_exptl_crystal_density_method 'not measured'
_exptl_crystal_description prism
_exptl_crystal_F_000 496
_exptl_crystal_size_max 0.4
_exptl_crystal_size_mid 0.3
_exptl_crystal_size_min 0.2
_refine_diff_density_max 0.849
_refine_diff_density_min -1.016
_refine_ls_extinction_method none
_refine_ls_goodness_of_fit_ref 1.000
_refine_ls_hydrogen_treatment constr
_refine_ls_matrix_type full
_refine_ls_number_parameters 163
_refine_ls_number_reflns 3520
_refine_ls_number_restraints 0
_refine_ls_restrained_S_all 1.000
_refine_ls_R_factor_all 0.0196
_refine_ls_R_factor_gt 0.0174
_refine_ls_shift/su_max 0.029
_refine_ls_shift/su_mean 0.002
_refine_ls_structure_factor_coef Fsqd
_refine_ls_weighting_details 'calc w=1/[\s^2^(Fo^2^)+(0.026P)^2^+0.2955P] where P=(Fo^2^+2Fc^2^)/3'
_refine_ls_weighting_scheme calc
_refine_ls_wR_factor_gt 0.0437
_refine_ls_wR_factor_ref 0.0446
_reflns_number_gt 3278
_reflns_number_total 3520
_reflns_threshold_expression I>2\s(I)
_cod_data_source_file sj2380.cif
_cod_data_source_block I
_cod_original_cell_volume 731.5(3)
_cod_database_code 2216135

loop_
_symmetry_equiv_pos_as_xyz
'x, y, z'
'-x, -y, -z'

loop_
_atom_site_type_symbol
_atom_site_label
_atom_site_fract_x
_atom_site_fract_y
_atom_site_fract_z
_atom_site_U_iso_or_equiv
_atom_site_adp_type
_atom_site_calc_flag
_atom_site_refinement_flags
_atom_site_occupancy
I I1 1.162788(19) 0.189540(15) -0.037792(12) 0.01576(5) Uani d . 1
Br Br1 0.37752(3) 0.15813(2) 0.634148(19) 0.01502(6) Uani d . 1
Zn Zn1 0.60460(3) 0.31017(3) 0.65953(2) 0.01325(6) Uani d . 1
Br Br2 0.81041(3) 0.17579(3) 0.74107(2) 0.02209(6) Uani d . 1
N N2 0.5476(3) 0.5242(2) 0.74024(17) 0.0157(4) Uani d . 1
N N1 0.7488(2) 0.4397(2) 0.50568(16) 0.0132(3) Uani d . 1
C C4 1.0254(3) 0.2704(2) 0.14462(18) 0.0132(4) Uani d . 1
C C7 0.7588(3) 0.5783(2) 0.53842(19) 0.0140(4) Uani d . 1
H H7 0.8354 0.6443 0.4833 0.017 Uiso calc R 1
C C9 0.6424(3) 0.7819(2) 0.6999(2) 0.0159(4) Uani d . 1
H H9 0.7115 0.8528 0.6457 0.019 Uiso calc R 1
C C5 1.0244(3) 0.4260(2) 0.1664(2) 0.0163(4) Uani d . 1
H H5 1.0843 0.4904 0.1021 0.020 Uiso calc R 1
C C3 0.9352(3) 0.1728(2) 0.2394(2) 0.0152(4) Uani d . 1
H H3 0.9352 0.0696 0.2236 0.018 Uiso calc R 1
C C1 0.8450(3) 0.3866(2) 0.38228(19) 0.0129(4) Uani d . 1
C C12 0.4418(3) 0.5666(3) 0.8544(2) 0.0184(4) Uani d . 1
H H12 0.3739 0.4940 0.9073 0.022 Uiso calc R 1
C C8 0.6478(3) 0.6307(2) 0.66368(19) 0.0134(4) Uani d . 1
C C6 0.9332(3) 0.4841(2) 0.2848(2) 0.0157(4) Uani d . 1
H H6 0.9307 0.5878 0.2993 0.019 Uiso calc R 1
C C2 0.8443(3) 0.2307(2) 0.35850(19) 0.0152(4) Uani d . 1
H H2 0.7833 0.1660 0.4222 0.018 Uiso calc R 1
C C11 0.4295(3) 0.7156(3) 0.8972(2) 0.0201(5) Uani d . 1
H H11 0.3543 0.7416 0.9770 0.024 Uiso calc R 1
C C10 0.5314(3) 0.8245(3) 0.8187(2) 0.0184(4) Uani d . 1
H H10 0.5254 0.9245 0.8453 0.022 Uiso calc R 1

loop_
_atom_site_aniso_label
_atom_site_aniso_U_11
_atom_site_aniso_U_22
_atom_site_aniso_U_33
_atom_site_aniso_U_12
_atom_site_aniso_U_13
_atom_site_aniso_U_23
I1 0.01789(8) 0.01469(8) 0.01293(7) -0.00300(5) -0.00197(5) -0.00125(5)
Br1 0.01511(11) 0.01407(11) 0.01579(10) -0.00331(8) -0.00439(8) -0.00009(8)
Zn1 0.01469(12) 0.01014(12) 0.01407(12) -0.00238(9) -0.00313(9) 0.00119(9)
Br2 0.02248(12) 0.01486(11) 0.03382(13) -0.00357(9) -0.01568(10) 0.00575(9)
N2 0.0154(9) 0.0155(9) 0.0167(9) -0.0014(7) -0.0055(7) 0.0001(7)
N1 0.0125(8) 0.0125(9) 0.0135(8) 0.0003(7) -0.0029(7) 0.0015(7)
C4 0.0114(9) 0.0157(10) 0.0118(9) -0.0004(8) -0.0026(8) -0.0015(7)
C7 0.0140(10) 0.0131(10) 0.0152(10) -0.0016(8) -0.0049(8) 0.0035(8)
C9 0.0178(11) 0.0132(10) 0.0189(10) -0.0033(8) -0.0089(8) 0.0024(8)
C5 0.0173(11) 0.0139(10) 0.0156(10) -0.0023(8) -0.0020(8) 0.0032(8)
C3 0.0188(11) 0.0088(10) 0.0175(10) -0.0019(8) -0.0049(8) -0.0009(8)
C1 0.0121(10) 0.0126(10) 0.0140(9) -0.0013(8) -0.0038(8) 0.0002(7)
C12 0.0175(11) 0.0178(11) 0.0174(10) -0.0040(9) -0.0017(8) -0.0009(8)
C8 0.0137(10) 0.0125(10) 0.0157(10) 0.0000(8) -0.0072(8) 0.0006(8)
C6 0.0179(11) 0.0098(10) 0.0170(10) -0.0013(8) -0.0022(8) 0.0017(8)
C2 0.0166(10) 0.0141(10) 0.0132(9) -0.0027(8) -0.0021(8) 0.0029(8)
C11 0.0180(11) 0.0219(12) 0.0187(11) -0.0007(9) -0.0030(9) -0.0040(9)
C10 0.0205(11) 0.0134(10) 0.0229(11) 0.0004(9) -0.0088(9) -0.0033(8)

loop_
_atom_type_symbol
_atom_type_description
_atom_type_scat_dispersion_real
_atom_type_scat_dispersion_imag
_atom_type_scat_source
C C 0.0033 0.0016 'International Tables Vol C Tables 4.2.6.8 and 6.1.1.4'
H H 0.0000 0.0000 'International Tables Vol C Tables 4.2.6.8 and 6.1.1.4'
N N 0.0061 0.0033 'International Tables Vol C Tables 4.2.6.8 and 6.1.1.4'
Zn Zn 0.2839 1.4301 'International Tables Vol C Tables 4.2.6.8 and 6.1.1.4'
Br Br -0.2901 2.4595 'International Tables Vol C Tables 4.2.6.8 and 6.1.1.4'
I I -0.4742 1.8119 'International Tables Vol C Tables 4.2.6.8 and 6.1.1.4'

loop_
_geom_angle_atom_site_label_1
_geom_angle_atom_site_label_2
_geom_angle_atom_site_label_3
_geom_angle
_geom_angle_publ_flag
N2 Zn1 N1 80.87(8) y
N2 Zn1 Br1 122.39(6) y
N1 Zn1 Br1 117.40(5) y
N2 Zn1 Br2 109.60(6) y
N1 Zn1 Br2 109.69(5) y
Br1 Zn1 Br2 112.81(2) y
C12 N2 C8 118.44(19) ?
C12 N2 Zn1 130.10(16) ?
C8 N2 Zn1 111.26(14) ?
C7 N1 C1 121.34(18) ?
C7 N1 Zn1 111.01(14) ?
C1 N1 Zn1 127.26(14) ?
C3 C4 C5 120.86(19) ?
C3 C4 I1 121.24(16) ?
C5 C4 I1 117.88(16) ?
N1 C7 C8 119.40(19) ?
N1 C7 H7 120.3 ?
C8 C7 H7 120.3 ?
C10 C9 C8 118.7(2) ?
C10 C9 H9 120.6 ?
C8 C9 H9 120.6 ?
C6 C5 C4 119.7(2) ?
C6 C5 H5 120.1 ?
C4 C5 H5 120.1 ?
C4 C3 C2 119.6(2) ?
C4 C3 H3 120.2 ?
C2 C3 H3 120.2 ?
C6 C1 C2 119.60(19) ?
C6 C1 N1 122.62(19) ?
C2 C1 N1 117.74(18) ?
N2 C12 C11 122.6(2) ?
N2 C12 H12 118.7 ?
C11 C12 H12 118.7 ?
N2 C8 C9 122.2(2) ?
N2 C8 C7 116.11(19) ?
C9 C8 C7 121.6(2) ?
C5 C6 C1 120.1(2) ?
C5 C6 H6 119.9 ?
C1 C6 H6 119.9 ?
C3 C2 C1 120.1(2) ?
C3 C2 H2 119.9 ?
C1 C2 H2 119.9 ?
C10 C11 C12 118.9(2) ?
C10 C11 H11 120.5 ?
C12 C11 H11 120.5 ?
C11 C10 C9 119.1(2) ?
C11 C10 H10 120.5 ?
C9 C10 H10 120.5 ?

loop_
_geom_bond_atom_site_label_1
_geom_bond_atom_site_label_2
_geom_bond_distance
_geom_bond_publ_flag
Zn1 Br1 2.3422(7) y
Zn1 Br2 2.3565(7) y
Zn1 N1 2.0985(19) y
Zn1 N2 2.076(2) y
I1 C4 2.112(2) ?
N2 C12 1.338(3) ?
N2 C8 1.360(3) ?
N1 C7 1.294(3) ?
N1 C1 1.430(3) ?
C4 C3 1.389(3) ?
C4 C5 1.398(3) ?
C7 C8 1.471(3) ?
C7 H7 0.9300 ?
C9 C10 1.391(3) ?
C9 C8 1.395(3) ?
C9 H9 0.9300 ?
C5 C6 1.391(3) ?
C5 H5 0.9300 ?
C3 C2 1.396(3) ?
C3 H3 0.9300 ?
C1 C6 1.404(3) ?
C1 C2 1.405(3) ?
C12 C11 1.395(3) ?
C12 H12 0.9300 ?
C6 H6 0.9300 ?
C2 H2 0.9300 ?
C11 C10 1.391(3) ?
C11 H11 0.9300 ?
C10 H10 0.9300 ?

loop_
_geom_torsion_atom_site_label_1
_geom_torsion_atom_site_label_2
_geom_torsion_atom_site_label_3
_geom_torsion_atom_site_label_4
_geom_torsion
N1 Zn1 N2 C12 176.7(2)
Br1 Zn1 N2 C12 60.0(2)
Br2 Zn1 N2 C12 -75.5(2)
N1 Zn1 N2 C8 -8.61(14)
Br1 Zn1 N2 C8 -125.35(13)
Br2 Zn1 N2 C8 99.15(14)
N2 Zn1 N1 C7 10.45(15)
Br1 Zn1 N1 C7 132.31(14)
Br2 Zn1 N1 C7 -97.20(15)
N2 Zn1 N1 C1 -176.65(18)
Br1 Zn1 N1 C1 -54.80(18)
Br2 Zn1 N1 C1 75.70(17)
C1 N1 C7 C8 175.94(18)
Zn1 N1 C7 C8 -10.7(2)
C3 C4 C5 C6 0.6(3)
I1 C4 C5 C6 179.06(16)
C5 C4 C3 C2 -0.9(3)
I1 C4 C3 C2 -179.36(16)
C7 N1 C1 C6 -9.6(3)
Zn1 N1 C1 C6 178.16(16)
C7 N1 C1 C2 172.7(2)
Zn1 N1 C1 C2 0.4(3)
C8 N2 C12 C11 0.6(3)
Zn1 N2 C12 C11 174.89(17)
C12 N2 C8 C9 -0.6(3)
Zn1 N2 C8 C9 -175.99(16)
C12 N2 C8 C7 -178.84(19)
Zn1 N2 C8 C7 5.8(2)
C10 C9 C8 N2 0.4(3)
C10 C9 C8 C7 178.5(2)
N1 C7 C8 N2 3.5(3)
N1 C7 C8 C9 -174.7(2)
C4 C5 C6 C1 1.0(3)
C2 C1 C6 C5 -2.1(3)
N1 C1 C6 C5 -179.8(2)
C4 C3 C2 C1 -0.3(3)
C6 C1 C2 C3 1.8(3)
N1 C1 C2 C3 179.57(19)
N2 C12 C11 C10 -0.3(4)
C12 C11 C10 C9 0.1(3)
C8 C9 C10 C11 -0.1(3)
